data_1555557
loop_
_publ_author_name
'Li, Shuangjiang'
'Huang, Changfeng'
'Thakellapalli, Haresh'
'Farajidizaji, Behzad'
'Popp, Brian V.'
'Petersen, Jeffrey L.'
'Wang, Kung K.'

_publ_section_title
;
 Syntheses and Structures of Functionalized [9]Cycloparaphenylenes as
 Carbon Nanohoops Bearing Carbomethoxy and N-Phenylphthalimido Groups.
;
_journal_issue 9
_journal_name_full 'Organic letters'
_journal_page_first 2268
_journal_page_last 2271
_journal_paper_doi 10.1021/acs.orglett.6b00904
_journal_volume 18
_journal_year 2016
_chemical_formula_sum 'C91 H80 Cl2 O12'
_chemical_formula_weight 1436.45
_space_group_crystal_system triclinic
_space_group_IT_number 2
_space_group_name_Hall '-P 1'
_space_group_name_H-M_alt 'P -1'
_atom_sites_solution_hydrogens geom
_cell_angle_alpha 66.9176(15)
_cell_angle_beta 72.0505(16)
_cell_angle_gamma 77.5633(16)
_cell_formula_units_Z 2
_cell_length_a 14.0233(8)
_cell_length_b 16.2794(10)
_cell_length_c 19.2082(11)
_cell_measurement_reflns_used 9945
_cell_measurement_temperature 173.(2)
_cell_measurement_theta_max 27.4569
_cell_measurement_theta_min 2.9305
_cell_volume 3815.2(4)
_computing_cell_refinement 'SAINT V8.34A (Bruker AXS Inc., 2013)'
_computing_data_reduction 'SAINT V8.34A (Bruker AXS Inc., 2013)'
_computing_structure_refinement 'SHELXL-2014 (Sheldrick, 2014)'
_diffrn_ambient_temperature 173.(2)
_diffrn_detector_area_resol_mean 10.4167
_diffrn_measured_fraction_theta_full 0.965
_diffrn_measured_fraction_theta_max 0.965
_diffrn_measurement_device_type 'Bruker AXS D8 Venture, fixed chi'
_diffrn_measurement_method 'omega scan, PHOTON 100 CMOS'
_diffrn_radiation_monochromator Triumph
_diffrn_radiation_type 'Mo K\a'
_diffrn_radiation_wavelength 0.71073
_diffrn_reflns_av_R_equivalents 0.0367
_diffrn_reflns_av_unetI/netI 0.0454
_diffrn_reflns_limit_h_max 17
_diffrn_reflns_limit_h_min -17
_diffrn_reflns_limit_k_max 19
_diffrn_reflns_limit_k_min -20
_diffrn_reflns_limit_l_max 24
_diffrn_reflns_limit_l_min -24
_diffrn_reflns_number 51851
_diffrn_reflns_theta_full 26.50
_diffrn_reflns_theta_max 26.50
_diffrn_reflns_theta_min 2.98
_diffrn_source_type fine-focus
_exptl_absorpt_coefficient_mu 0.149
_exptl_absorpt_correction_T_max 0.97
_exptl_absorpt_correction_T_min 0.88
_exptl_absorpt_correction_type multi-scan
_exptl_absorpt_process_details 'SADABS V2014/3 (Bruker AXS Inc.)'
_exptl_crystal_colour colourless
_exptl_crystal_density_diffrn 1.250
_exptl_crystal_density_method 'not measured'
_exptl_crystal_description parallelopiped
_exptl_crystal_F_000 1512
_exptl_crystal_size_max 0.437
_exptl_crystal_size_mid 0.371
_exptl_crystal_size_min 0.228
_refine_diff_density_max 0.737
_refine_diff_density_min -0.353
_refine_ls_extinction_method none
_refine_ls_goodness_of_fit_ref 1.048
_refine_ls_hydrogen_treatment riding
_refine_ls_matrix_type full
_refine_ls_number_parameters 1088
_refine_ls_number_reflns 15272
_refine_ls_number_restraints 29
_refine_ls_restrained_S_all 1.050
_refine_ls_R_factor_all 0.1362
_refine_ls_R_factor_gt 0.0792
_refine_ls_shift/su_max 0.146
_refine_ls_shift/su_mean 0.004
_refine_ls_structure_factor_coef Fsqd
_refine_ls_weighting_details 'w=1/[\s^2^(Fo^2^)+(0.0374P)^2^+6.6902P] where P=(Fo^2^+2Fc^2^)/3'
_refine_ls_weighting_scheme calc
_refine_ls_wR_factor_gt 0.1516
_refine_ls_wR_factor_ref 0.1880
_reflns_number_gt 9134
_reflns_number_total 15272
_reflns_threshold_expression 'I > 2\s(I)'
_cod_data_source_file ol6b00904_si_002.cif
_cod_data_source_block compound_14
_cod_database_code 1555557

loop_
_space_group_symop_operation_xyz
'x, y, z'
'-x, -y, -z'

loop_
_atom_site_type_symbol
_atom_site_label
_atom_site_fract_x
_atom_site_fract_y
_atom_site_fract_z
_atom_site_U_iso_or_equiv
_atom_site_adp_type
_atom_site_calc_flag
_atom_site_refinement_flags_adp
_atom_site_refinement_flags_occupancy
_atom_site_refinement_flags_posn
_atom_site_occupancy
_atom_site_disorder_assembly
_atom_site_disorder_group
O O1 0.48466(10) 0.70154(10) 1.22095(10) 0.0866(5) Uani d . . . 1.0 . .
O O2 0.62193(9) 0.62503(8) 1.17176(7) 0.0512(4) Uani d . . . 1.0 . .
O O3 0.57537(10) 0.88957(12) 1.10830(9) 0.0773(6) Uani d . . . 1.0 . .
O O4 0.71856(10) 0.82023(8) 1.05726(7) 0.0515(4) Uani d . . . 1.0 . .
O O5 0.86664(12) 0.40501(9) 1.07833(9) 0.0770(5) Uani d . . . 1.0 . .
O O6 0.94313(9) 0.26551(10) 1.11488(7) 0.0600(4) Uani d . . . 1.0 . .
O O7 0.92526(10) 0.46068(8) 0.87832(8) 0.0595(4) Uani d . . . 1.0 . .
O O8 1.01937(9) 0.33783(8) 0.93507(7) 0.0483(4) Uani d . . . 1.0 . .
O O9 0.66634(10) 0.90556(11) 0.65690(9) 0.0756(5) Uani d . . . 1.0 . .
O O10 0.73804(11) 0.77941(9) 0.73115(8) 0.0631(4) Uani d . . . 1.0 . .
O O11 0.71797(10) 0.92482(9) 0.80836(8) 0.0569(4) Uani d . . . 1.0 . .
O O12 0.70266(10) 1.06156(9) 0.71871(8) 0.0596(5) Uani d . . . 1.0 . .
C C1 0.75897(13) 0.81890(11) 1.20425(10) 0.0458(5) Uani d . . . 1.0 . .
C C2 0.68175(13) 0.79103(12) 1.19056(10) 0.0432(5) Uani d . . . 1.0 . .
C C3 0.64414(13) 0.70859(12) 1.23906(10) 0.0421(5) Uani d . . . 1.0 . .
C C4 0.68167(13) 0.65312(12) 1.30188(10) 0.0444(5) Uani d . . . 1.0 . .
C C5 0.75191(13) 0.68574(12) 1.32312(9) 0.0474(5) Uani d . . . 1.0 . .
C C6 0.78571(15) 0.63575(14) 1.39192(10) 0.0601(6) Uani d . . . 1.0 . .
H H6 0.761 0.5798 1.4255 0.072 Uiso calc U . R 1.0 . .
C C7 0.85422(16) 0.66800(16) 1.41019(11) 0.0704(7) Uani d . . . 1.0 . .
H H7 0.8758 0.6343 1.4567 0.085 Uiso calc U . R 1.0 . .
C C8 0.89229(17) 0.74920(15) 1.36152(12) 0.0715(6) Uani d . . . 1.0 . .
H H8 0.9399 0.7704 1.3748 0.086 Uiso calc U . R 1.0 . .
C C9 0.86177(14) 0.79821(13) 1.29521(10) 0.0592(5) Uani d . . . 1.0 . .
H H9 0.8885 0.8535 1.2623 0.071 Uiso calc U . R 1.0 . .
C C10 0.79052(14) 0.76843(12) 1.27403(10) 0.0481(5) Uani d . . . 1.0 . .
C C11 0.65067(13) 0.84076(12) 1.11548(10) 0.0463(5) Uani d . . . 1.0 . .
C C12 0.70360(16) 0.86943(15) 0.97954(11) 0.0637(6) Uani d . . . 1.0 . .
H H12A 0.6512 0.8446 0.9721 0.096 Uiso calc U . R 1.0 . .
H H12B 0.7668 0.8642 0.9407 0.096 Uiso calc U . R 1.0 . .
H H12C 0.6826 0.9329 0.9732 0.096 Uiso calc U . R 1.0 . .
C C13 0.57261(14) 0.67812(12) 1.21150(11) 0.0479(5) Uani d . . . 1.0 . .
C C14 0.56032(17) 0.59182(14) 1.14226(12) 0.0707(7) Uani d . . . 1.0 . .
H H14A 0.5011 0.5689 1.1841 0.106 Uiso calc U . R 1.0 . .
H H14B 0.5998 0.5433 1.1241 0.106 Uiso calc U . R 1.0 . .
H H14C 0.5383 0.6408 1.0987 0.106 Uiso calc U . R 1.0 . .
C C15 0.66665(14) 0.55590(13) 1.33247(10) 0.0481(6) Uani d . . . 1.0 . .
C C16 0.75125(14) 0.49576(13) 1.31943(10) 0.0488(6) Uani d . . . 1.0 . .
H H16 0.8161 0.5109 1.3126 0.059 Uiso calc U . R 1.0 . .
C C17 0.74248(14) 0.41494(13) 1.31626(10) 0.0508(6) Uani d . . . 1.0 . .
H H17 0.8016 0.3754 1.3069 0.061 Uiso calc U . R 1.0 . .
C C18 0.64888(15) 0.38958(13) 1.32644(11) 0.0495(6) Uani d . . . 1.0 . .
C C19 0.56409(15) 0.44350(14) 1.35190(11) 0.0561(7) Uani d . . . 1.0 . .
H H19 0.4992 0.4238 1.3676 0.067 Uiso calc U . R 1.0 . .
C C20 0.57298(15) 0.52536(14) 1.35461(11) 0.0550(6) Uani d . . . 1.0 . .
H H20 0.5142 0.561 1.3718 0.066 Uiso calc U . R 1.0 . .
C C21 0.64650(14) 0.32481(13) 1.29042(11) 0.0486(6) Uani d . . . 1.0 . .
C C22 0.72159(14) 0.25311(13) 1.28717(11) 0.0504(6) Uani d . . . 1.0 . .
H H22 0.7581 0.2274 1.3264 0.06 Uiso calc U . R 1.0 . .
C C23 0.74344(14) 0.21912(12) 1.22729(11) 0.0489(6) Uani d . . . 1.0 . .
H H23 0.7941 0.17 1.2266 0.059 Uiso calc U . R 1.0 . .
C C24 0.69247(13) 0.25582(11) 1.16849(11) 0.0428(5) Uani d . . . 1.0 . .
C C25 0.60596(13) 0.31582(12) 1.17954(11) 0.0464(5) Uani d . . . 1.0 . .
H H25 0.5625 0.3339 1.1455 0.056 Uiso calc U . R 1.0 . .
C C26 0.58361(14) 0.34882(12) 1.23959(11) 0.0495(6) Uani d . . . 1.0 . .
H H26 0.5241 0.3888 1.2466 0.059 Uiso calc U . R 1.0 . .
C C27 0.73580(12) 0.25382(10) 1.08756(10) 0.0395(5) Uani d . . . 1.0 . .
C C28 0.82186(12) 0.29585(10) 1.04412(10) 0.0392(5) Uani d . . . 1.0 . .
C C29 0.84868(12) 0.32494(10) 0.96112(10) 0.0379(5) Uani d . . . 1.0 . .
C C30 0.79110(12) 0.30982(10) 0.92173(10) 0.0393(5) Uani d . . . 1.0 . .
C C31 0.70885(12) 0.25711(10) 0.96528(10) 0.0405(5) Uani d . . . 1.0 . .
C C32 0.65286(13) 0.23068(11) 0.92859(11) 0.0482(5) Uani d . . . 1.0 . .
H H32 0.6693 0.2496 0.8732 0.058 Uiso calc U . R 1.0 . .
C C33 0.57590(14) 0.17854(12) 0.97175(12) 0.0594(6) Uani d . . . 1.0 . .
H H33 0.5397 0.1613 0.9461 0.071 Uiso calc U . R 1.0 . .
C C34 0.54989(14) 0.15031(12) 1.05312(12) 0.0586(6) Uani d . . . 1.0 . .
H H34 0.497 0.1132 1.0825 0.07 Uiso calc U . R 1.0 . .
C C35 0.60009(13) 0.17581(11) 1.09067(12) 0.0485(6) Uani d . . . 1.0 . .
H H35 0.5802 0.1577 1.146 0.058 Uiso calc U . R 1.0 . .
C C36 0.68131(12) 0.22878(10) 1.04857(10) 0.0409(5) Uani d . . . 1.0 . .
C C37 0.87838(14) 0.32887(12) 1.08126(11) 0.0489(5) Uani d . . . 1.0 . .
C C38 1.00188(17) 0.29339(19) 1.15083(13) 0.0973(9) Uani d . . . 1.0 . .
H H38A 1.0335 0.3471 1.113 0.146 Uiso calc U . R 1.0 . .
H H38B 1.0542 0.2449 1.1673 0.146 Uiso calc U . R 1.0 . .
H H38C 0.9575 0.3069 1.1964 0.146 Uiso calc U . R 1.0 . .
C C39 0.93374(13) 0.38339(11) 0.91896(10) 0.0409(5) Uani d . . . 1.0 . .
C C40 1.10704(15) 0.38814(15) 0.90167(14) 0.0688(8) Uani d . . . 1.0 . .
H H40A 1.1196 0.4124 0.8446 0.103 Uiso calc U . R 1.0 . .
H H40B 1.1661 0.3482 0.9166 0.103 Uiso calc U . R 1.0 . .
H H40C 1.0943 0.4376 0.9214 0.103 Uiso calc U . R 1.0 . .
C C41 0.80787(13) 0.36175(11) 0.83630(10) 0.0433(5) Uani d . . . 1.0 . .
C C42 0.90093(14) 0.35931(12) 0.78344(10) 0.0482(5) Uani d . . . 1.0 . .
H H42 0.9481 0.3074 0.7945 0.058 Uiso calc U . R 1.0 . .
C C43 0.92568(15) 0.43093(12) 0.71540(10) 0.0498(6) Uani d . . . 1.0 . .
H H43 0.99 0.4281 0.6802 0.06 Uiso calc U . R 1.0 . .
C C44 0.85718(14) 0.50831(12) 0.69719(10) 0.0466(5) Uani d . . . 1.0 . .
C C45 0.75891(14) 0.50283(12) 0.74376(10) 0.0486(5) Uani d . . . 1.0 . .
H H45 0.7078 0.5496 0.728 0.058 Uiso calc U . R 1.0 . .
C C46 0.73392(13) 0.43127(12) 0.81202(10) 0.0463(5) Uani d . . . 1.0 . .
H H46 0.6662 0.4291 0.8427 0.056 Uiso calc U . R 1.0 . .
C C47 0.89093(15) 0.59776(12) 0.64733(10) 0.0462(5) Uani d . . . 1.0 . .
C C48 0.97364(14) 0.61975(13) 0.65959(11) 0.0508(6) Uani d . . . 1.0 . .
H H48 1.0194 0.5729 0.6837 0.061 Uiso calc U . R 1.0 . .
C C49 0.99064(14) 0.70758(13) 0.63767(11) 0.0497(6) Uani d . . . 1.0 . .
H H49 1.0479 0.7205 0.6465 0.06 Uiso calc U . R 1.0 . .
C C50 0.92461(13) 0.77801(12) 0.60255(10) 0.0431(5) Uani d . . . 1.0 . .
C C51 0.85053(15) 0.75647(13) 0.58057(10) 0.0493(6) Uani d . . . 1.0 . .
H H51 0.8109 0.8031 0.5498 0.059 Uiso calc U . R 1.0 . .
C C52 0.83360(15) 0.66806(13) 0.60281(10) 0.0488(5) Uani d . . . 1.0 . .
H H52 0.782 0.6549 0.5875 0.059 Uiso calc U . R 1.0 . .
C C53 0.92306(13) 0.86585(12) 0.61018(10) 0.0427(5) Uani d . . . 1.0 . .
C C54 0.83793(13) 0.89766(12) 0.65559(10) 0.0418(5) Uani d . . . 1.0 . .
C C55 0.84233(13) 0.96189(11) 0.68686(10) 0.0412(5) Uani d . . . 1.0 . .
C C56 0.93250(13) 0.99152(11) 0.67632(11) 0.0455(5) Uani d . . . 1.0 . .
C C57 1.01795(14) 0.97027(12) 0.61967(11) 0.0479(6) Uani d . . . 1.0 . .
C C58 1.10984(15) 1.00840(14) 0.59620(13) 0.0611(7) Uani d . . . 1.0 . .
H H58 1.1149 1.0499 0.6182 0.073 Uiso calc U . R 1.0 . .
C C59 1.19095(16) 0.98679(15) 0.54285(14) 0.0717(8) Uani d . . . 1.0 . .
H H59 1.2517 1.0131 0.5282 0.086 Uiso calc U . R 1.0 . .
C C60 1.18491(16) 0.92628(15) 0.50987(13) 0.0674(8) Uani d . . . 1.0 . .
H H60 1.2416 0.9119 0.4725 0.081 Uiso calc U . R 1.0 . .
C C61 1.09875(14) 0.88744(14) 0.53058(11) 0.0544(7) Uani d . . . 1.0 . .
H H61 1.0958 0.8464 0.5074 0.065 Uiso calc U . R 1.0 . .
C C62 1.01338(13) 0.90770(12) 0.58643(11) 0.0452(6) Uani d . . . 1.0 . .
C C63 0.73865(15) 0.86117(14) 0.68075(11) 0.0569(6) Uani d . . . 1.0 . .
C C64 0.6394(2) 0.74696(19) 0.75449(19) 0.1118(11) Uani d . . . 1.0 . .
H H64A 0.5867 0.7918 0.7693 0.168 Uiso calc U . R 1.0 . .
H H64B 0.6374 0.6904 0.7991 0.168 Uiso calc U . R 1.0 . .
H H64C 0.628 0.737 0.7107 0.168 Uiso calc U . R 1.0 . .
C C65 0.74890(13) 0.97961(12) 0.74568(10) 0.0443(5) Uani d . . . 1.0 . .
C C66 0.61120(17) 1.08224(16) 0.77333(14) 0.0750(8) Uani d . . . 1.0 . .
H H66A 0.5609 1.0428 0.7834 0.113 Uiso calc U . R 1.0 . .
H H66B 0.5844 1.145 0.7509 0.113 Uiso calc U . R 1.0 . .
H H66C 0.6267 1.0728 0.8225 0.113 Uiso calc U . R 1.0 . .
C C67 0.94597(14) 1.01933(12) 0.73786(12) 0.0517(6) Uani d . . . 1.0 . .
C C68 1.01684(15) 0.96564(14) 0.77794(12) 0.0618(7) Uani d . . . 1.0 . .
H H68 1.0708 0.9317 0.7535 0.074 Uiso calc U . R 1.0 . .
C C69 1.01103(15) 0.96031(15) 0.85221(13) 0.0639(7) Uani d . . . 1.0 . .
H H69 1.0616 0.9233 0.8777 0.077 Uiso calc U . R 1.0 . .
C C70 0.93287(13) 1.00777(11) 0.89123(11) 0.0505(5) Uani d . . . 1.0 . .
C C71 0.87419(15) 1.07268(12) 0.84533(12) 0.0583(6) Uani d . . . 1.0 . .
H H71 0.8284 1.1145 0.8661 0.07 Uiso calc U . R 1.0 . .
C C72 0.87980(16) 1.07882(12) 0.77056(12) 0.0587(6) Uani d . . . 1.0 . .
H H72 0.8379 1.1243 0.7411 0.07 Uiso calc U . R 1.0 . .
C C73 0.90483(12) 0.97736(11) 0.97757(11) 0.0474(5) Uani d . . . 1.0 . .
C C74 0.95246(13) 0.89775(12) 1.02100(12) 0.0513(6) Uani d . . . 1.0 . .
H H74 1.0153 0.8732 0.9962 0.062 Uiso calc U . R 1.0 . .
C C75 0.91084(13) 0.85418(12) 1.09849(11) 0.0495(5) Uani d . . . 1.0 . .
H H75 0.9458 0.8006 1.1266 0.059 Uiso calc U . R 1.0 . .
C C76 0.81804(13) 0.88706(11) 1.13686(10) 0.0472(5) Uani d . . . 1.0 . .
C C77 0.77697(15) 0.97204(12) 1.09696(11) 0.0571(6) Uani d . . . 1.0 . .
H H77 0.7183 0.9999 1.1234 0.068 Uiso calc U . R 1.0 . .
C C78 0.82048(14) 1.01639(12) 1.01934(11) 0.0549(5) Uani d . . . 1.0 . .
H H78 0.7921 1.0751 0.9937 0.066 Uiso calc U . R 1.0 . .
C C79 0.5906(5) 0.9372(4) 0.4134(2) 0.220(3) Uani d . P D 0.5 A 1
H H79A 0.5314 0.9661 0.4428 0.264 Uiso calc U P R 0.5 A 1
H H79B 0.643 0.9793 0.3863 0.264 Uiso calc U P R 0.5 A 1
C C80 0.5609(3) 0.9126(3) 0.3549(2) 0.105(2) Uani d . P D 0.5 A 1
H H80A 0.6155 0.8742 0.3316 0.126 Uiso calc U P R 0.5 A 1
H H80B 0.5405 0.9665 0.3129 0.126 Uiso calc U P R 0.5 A 1
C C81 0.4706(4) 0.8606(4) 0.4103(3) 0.141(3) Uani d . P D 0.5 A 1
H H81A 0.4347 0.8481 0.379 0.169 Uiso calc U P R 0.5 A 1
H H81B 0.423 0.8984 0.4386 0.169 Uiso calc U P R 0.5 A 1
C C82 0.5038(6) 0.7710(4) 0.4702(3) 0.250(5) Uani d . P D 0.5 A 1
H H82A 0.4475 0.7334 0.4994 0.3 Uiso calc U P R 0.5 A 1
H H82B 0.561 0.7365 0.4445 0.3 Uiso calc U P R 0.5 A 1
C C83 0.5354(3) 0.8042(3) 0.5235(2) 0.136(2) Uani d . P D 0.5 A 1
H H83A 0.5496 0.7538 0.5702 0.163 Uiso calc U P R 0.5 A 1
H H83B 0.483 0.8488 0.5403 0.163 Uiso calc U P R 0.5 A 1
C C84 0.6322(4) 0.8475(4) 0.4695(4) 0.168(3) Uani d . P D 0.5 A 1
H H84A 0.6759 0.8091 0.4403 0.201 Uiso calc U P R 0.5 A 1
H H84B 0.6708 0.8586 0.4996 0.201 Uiso calc U P R 0.5 A 1
C C79' 0.6130(4) 0.9259(7) 0.4121(3) 0.344(7) Uani d . P D 0.5 B 2
H H79C 0.6248 0.9883 0.4006 0.412 Uiso calc U P R 0.5 B 2
H H79D 0.6758 0.8944 0.3888 0.412 Uiso calc U P R 0.5 B 2
C C80' 0.5253(4) 0.9248(3) 0.3810(3) 0.212(5) Uani d . P D 0.5 B 2
H H80C 0.5379 0.9593 0.3242 0.254 Uiso calc U P R 0.5 B 2
H H80D 0.4616 0.9515 0.408 0.254 Uiso calc U P R 0.5 B 2
C C81' 0.5192(6) 0.8252(3) 0.3976(3) 0.156(3) Uani d . P D 0.5 B 2
H H81C 0.5863 0.7937 0.3817 0.187 Uiso calc U P R 0.5 B 2
H H81D 0.4722 0.8182 0.3715 0.187 Uiso calc U P R 0.5 B 2
C C82' 0.4780(4) 0.7923(6) 0.4875(2) 0.180(3) Uani d . P D 0.5 B 2
H H82C 0.4262 0.8382 0.5028 0.216 Uiso calc U P R 0.5 B 2
H H82D 0.4466 0.7361 0.5057 0.216 Uiso calc U P R 0.5 B 2
C C83' 0.5665(4) 0.7755(3) 0.5249(4) 0.241(7) Uani d . P D 0.5 B 2
H H83C 0.6272 0.7427 0.5007 0.289 Uiso calc U P R 0.5 B 2
H H83D 0.5479 0.7444 0.5822 0.289 Uiso calc U P R 0.5 B 2
C C84' 0.5781(6) 0.8759(3) 0.5015(3) 0.141(3) Uani d . P D 0.5 B 2
H H84C 0.6275 0.8805 0.5268 0.169 Uiso calc U P R 0.5 B 2
H H84D 0.5125 0.9064 0.522 0.169 Uiso calc U P R 0.5 B 2
C C85 0.3158(3) 0.6391(2) 0.4534(2) 0.0639(14) Uani d . P D 0.5 C 1
H H85A 0.3876 0.6494 0.4377 0.077 Uiso calc U P R 0.5 C 1
H H85B 0.2935 0.6175 0.5111 0.077 Uiso calc U P R 0.5 C 1
C C86 0.2518(3) 0.7277(3) 0.4186(4) 0.128(3) Uani d . P D 0.5 C 1
H H86A 0.2587 0.773 0.4388 0.153 Uiso calc U P R 0.5 C 1
H H86B 0.2773 0.7509 0.3611 0.153 Uiso calc U P R 0.5 C 1
C C87 0.1411(3) 0.7141(3) 0.4396(2) 0.0885(18) Uani d . P D 0.5 C 1
H H87A 0.1145 0.6898 0.497 0.106 Uiso calc U P R 0.5 C 1
H H87B 0.1007 0.7717 0.4183 0.106 Uiso calc U P R 0.5 C 1
C C88 0.1367(5) 0.6488(3) 0.4038(3) 0.188(3) Uani d . P D 0.5 C 1
H H88A 0.1694 0.6706 0.3472 0.225 Uiso calc U P R 0.5 C 1
H H88B 0.0658 0.6411 0.4109 0.225 Uiso calc U P R 0.5 C 1
C C89 0.1923(3) 0.5601(3) 0.4451(3) 0.1231(16) Uani d . P D 0.5 C 1
H H89A 0.1655 0.5434 0.5024 0.148 Uiso calc U P R 0.5 C 1
H H89B 0.1814 0.5121 0.4298 0.148 Uiso calc U P R 0.5 C 1
C C90 0.3036(3) 0.5686(3) 0.4235(3) 0.156(3) Uani d . P D 0.5 C 1
H H90A 0.3306 0.5876 0.3661 0.187 Uiso calc U P R 0.5 C 1
H H90B 0.3406 0.5103 0.4479 0.187 Uiso calc U P R 0.5 C 1
C C85' 0.1559(4) 0.7178(3) 0.3798(4) 0.129(3) Uani d . P D 0.5 D 2
H H85C 0.1527 0.7684 0.397 0.155 Uiso calc U P R 0.5 D 2
H H85D 0.109 0.7345 0.3459 0.155 Uiso calc U P R 0.5 D 2
C C86' 0.2641(3) 0.6955(5) 0.3356(2) 0.116(3) Uani d . P D 0.5 D 2
H H86C 0.2726 0.637 0.3286 0.139 Uiso calc U P R 0.5 D 2
H H86D 0.284 0.743 0.284 0.139 Uiso calc U P R 0.5 D 2
C C87' 0.3222(3) 0.6921(3) 0.3917(2) 0.093(2) Uani d . P D 0.5 D 2
H H87C 0.2977 0.7419 0.4123 0.112 Uiso calc U P R 0.5 D 2
H H87D 0.3957 0.6916 0.3679 0.112 Uiso calc U P R 0.5 D 2
C C88' 0.2938(4) 0.6002(4) 0.4548(4) 0.389(7) Uani d . P D 0.5 D 2
H H88C 0.343 0.5719 0.4873 0.467 Uiso calc U P R 0.5 D 2
H H88D 0.2851 0.5579 0.4321 0.467 Uiso calc U P R 0.5 D 2
C C89' 0.1919(3) 0.6360(4) 0.5002(2) 0.117(3) Uani d . P D 0.5 D 2
H H89C 0.1713 0.5954 0.5551 0.14 Uiso calc U P R 0.5 D 2
H H89D 0.1924 0.6975 0.4984 0.14 Uiso calc U P R 0.5 D 2
C C90' 0.1282(3) 0.6335(3) 0.4499(2) 0.0759(14) Uani d . P D 0.5 D 2
H H90C 0.1478 0.579 0.4355 0.091 Uiso calc U P R 0.5 D 2
H H90D 0.0553 0.6375 0.4759 0.091 Uiso calc U P R 0.5 D 2
C C91 0.2683(3) 0.4367(2) 0.0511(3) 0.120(2) Uani d . P D 0.7003(17) E 1
H H91A 0.2236 0.4455 0.0994 0.145 Uiso calc U P R 0.7003(17) E 1
H H91B 0.2348 0.472 0.0082 0.145 Uiso calc U P R 0.7003(17) E 1
Cl Cl1 0.27869(8) 0.32482(7) 0.06340(7) 0.1026(4) Uani d . P D 0.7003(17) E 1
Cl Cl2 0.38046(10) 0.48035(7) 0.03022(7) 0.1144(4) Uani d . P D 0.7003(17) E 1
C C91' 0.2748(4) 0.4415(3) 0.0600(4) 0.162(3) Uani d . P D 0.2997(17) E 2
H H91C 0.235 0.4372 0.1135 0.194 Uiso calc U P R 0.2997(17) E 2
H H91D 0.2454 0.4936 0.0216 0.194 Uiso calc U P R 0.2997(17) E 2
Cl Cl1' 0.2816(4) 0.3441(2) 0.0437(3) 0.232(2) Uani d . P D 0.2997(17) E 2
Cl Cl2' 0.40193(19) 0.4481(3) 0.0473(2) 0.1827(16) Uani d . P D 0.2997(17) E 2

loop_
_atom_site_aniso_label
_atom_site_aniso_U_11
_atom_site_aniso_U_22
_atom_site_aniso_U_33
_atom_site_aniso_U_12
_atom_site_aniso_U_13
_atom_site_aniso_U_23
O1 0.0420(7) 0.0873(9) 0.1565(11) 0.0161(7) -0.0432(7) -0.0676(7)
O2 0.0524(7) 0.0596(6) 0.0519(6) -0.0079(5) -0.0189(5) -0.0248(4)
O3 0.0413(7) 0.1095(11) 0.0736(8) 0.0179(8) -0.0271(6) -0.0283(8)
O4 0.0539(7) 0.0575(6) 0.0509(6) -0.0036(5) -0.0201(5) -0.0232(5)
O5 0.0958(9) 0.0617(7) 0.0969(8) -0.0221(6) -0.0342(6) -0.0375(5)
O6 0.0440(6) 0.0848(8) 0.0633(6) -0.0114(6) -0.0237(5) -0.0284(5)
O7 0.0514(7) 0.0431(6) 0.0800(8) -0.0113(5) -0.0188(6) -0.0123(6)
O8 0.0344(6) 0.0472(6) 0.0624(7) -0.0056(5) -0.0104(5) -0.0188(5)
O9 0.0398(7) 0.1016(10) 0.0954(9) -0.0011(7) -0.0199(6) -0.0460(7)
O10 0.0581(8) 0.0714(7) 0.0565(7) -0.0276(6) 0.0065(6) -0.0242(6)
O11 0.0560(8) 0.0537(7) 0.0504(7) -0.0049(6) -0.0050(6) -0.0140(5)
O12 0.0485(7) 0.0547(7) 0.0610(7) 0.0113(6) -0.0114(6) -0.0156(6)
C1 0.0419(9) 0.0485(8) 0.0612(8) 0.0123(7) -0.0245(6) -0.0340(6)
C2 0.0348(8) 0.0496(8) 0.0523(8) 0.0077(7) -0.0172(6) -0.0267(6)
C3 0.0314(8) 0.0526(8) 0.0479(8) 0.0081(7) -0.0124(6) -0.0282(6)
C4 0.0337(8) 0.0564(9) 0.0459(8) 0.0061(7) -0.0089(7) -0.0272(6)
C5 0.0420(9) 0.0652(9) 0.0470(7) 0.0158(8) -0.0189(6) -0.0373(6)
C6 0.0563(11) 0.0830(11) 0.0525(8) 0.0142(10) -0.0199(8) -0.0421(7)
C7 0.0643(11) 0.1103(14) 0.0577(8) 0.0233(11) -0.0330(7) -0.0547(7)
C8 0.0684(12) 0.0967(12) 0.0809(9) 0.0136(10) -0.0394(8) -0.0597(7)
C9 0.0572(10) 0.0705(9) 0.0786(9) 0.0141(8) -0.0384(7) -0.0506(6)
C10 0.0454(9) 0.0555(8) 0.0587(8) 0.0117(7) -0.0224(7) -0.0374(6)
C11 0.0311(8) 0.0579(9) 0.0575(9) -0.0058(7) -0.0154(6) -0.0242(7)
C12 0.0694(11) 0.0780(12) 0.0515(9) -0.0232(9) -0.0240(8) -0.0160(8)
C13 0.0429(9) 0.0473(9) 0.0567(9) 0.0010(7) -0.0205(7) -0.0186(7)
C14 0.0934(13) 0.0599(11) 0.0789(11) -0.0127(9) -0.0478(8) -0.0228(8)
C15 0.0435(9) 0.0621(10) 0.0373(8) 0.0064(8) -0.0112(7) -0.0212(7)
C16 0.0447(9) 0.0574(10) 0.0449(8) 0.0062(8) -0.0193(7) -0.0186(7)
C17 0.0444(9) 0.0553(10) 0.0487(9) 0.0103(8) -0.0188(7) -0.0168(7)
C18 0.0459(10) 0.0504(10) 0.0407(9) 0.0044(9) -0.0084(8) -0.0108(7)
C19 0.0392(10) 0.0691(12) 0.0480(10) -0.0063(9) 0.0017(8) -0.0173(8)
C20 0.0469(11) 0.0626(11) 0.0475(9) 0.0062(9) -0.0017(8) -0.0251(8)
C21 0.0386(9) 0.0470(10) 0.0449(9) -0.0019(8) -0.0032(8) -0.0072(8)
C22 0.0471(10) 0.0458(10) 0.0466(9) 0.0004(8) -0.0153(8) -0.0041(8)
C23 0.0433(9) 0.0379(9) 0.0560(10) 0.0010(8) -0.0150(8) -0.0073(8)
C24 0.0341(8) 0.0343(8) 0.0565(9) -0.0077(7) -0.0105(7) -0.0108(7)
C25 0.0311(8) 0.0439(9) 0.0616(10) -0.0053(7) -0.0147(7) -0.0126(7)
C26 0.0343(9) 0.0441(9) 0.0607(10) -0.0043(8) -0.0062(8) -0.0129(8)
C27 0.0351(8) 0.0289(7) 0.0550(9) 0.0013(6) -0.0178(6) -0.0127(6)
C28 0.0359(8) 0.0313(7) 0.0556(8) -0.0022(6) -0.0177(6) -0.0166(6)
C29 0.0343(8) 0.0308(7) 0.0528(8) -0.0017(6) -0.0148(6) -0.0169(6)
C30 0.0371(8) 0.0332(7) 0.0554(8) 0.0018(6) -0.0194(6) -0.0207(6)
C31 0.0351(7) 0.0272(7) 0.0663(9) 0.0051(6) -0.0284(6) -0.0162(6)
C32 0.0465(8) 0.0357(8) 0.0737(9) 0.0028(7) -0.0356(6) -0.0190(6)
C33 0.0553(9) 0.0451(9) 0.0921(11) -0.0064(7) -0.0441(7) -0.0190(7)
C34 0.0418(8) 0.0398(9) 0.0956(12) -0.0092(7) -0.0341(7) -0.0101(8)
C35 0.0370(8) 0.0344(8) 0.0713(11) -0.0044(7) -0.0201(7) -0.0104(7)
C36 0.0318(8) 0.0288(7) 0.0640(9) 0.0014(6) -0.0207(6) -0.0139(6)
C37 0.0461(9) 0.0542(9) 0.0539(9) -0.0187(7) -0.0120(7) -0.0203(7)
C38 0.0747(12) 0.1607(19) 0.0832(12) -0.0431(11) -0.0347(8) -0.0435(11)
C39 0.0421(9) 0.0363(7) 0.0488(8) -0.0049(7) -0.0112(7) -0.0192(6)
C40 0.0369(10) 0.0757(13) 0.0870(14) -0.0180(9) -0.0062(9) -0.0222(10)
C41 0.0471(9) 0.0373(8) 0.0546(8) 0.0005(7) -0.0229(6) -0.0203(6)
C42 0.0522(10) 0.0409(8) 0.0562(9) 0.0104(8) -0.0214(7) -0.0238(6)
C43 0.0511(10) 0.0506(9) 0.0498(9) 0.0061(8) -0.0149(7) -0.0239(7)
C44 0.0520(10) 0.0445(8) 0.0470(8) 0.0080(8) -0.0204(7) -0.0207(6)
C45 0.0478(9) 0.0452(9) 0.0581(9) 0.0056(8) -0.0248(7) -0.0200(7)
C46 0.0390(8) 0.0421(8) 0.0593(9) -0.0027(7) -0.0201(7) -0.0143(7)
C47 0.0516(10) 0.0457(9) 0.0398(8) 0.0043(8) -0.0106(7) -0.0189(6)
C48 0.0416(10) 0.0479(10) 0.0540(10) 0.0081(8) -0.0137(8) -0.0141(8)
C49 0.0400(9) 0.0490(10) 0.0520(10) -0.0012(8) -0.0093(8) -0.0130(8)
C50 0.0356(9) 0.0457(9) 0.0362(8) -0.0004(8) -0.0018(7) -0.0094(7)
C51 0.0554(10) 0.0474(10) 0.0371(8) 0.0046(9) -0.0150(7) -0.0092(7)
C52 0.0558(10) 0.0551(9) 0.0380(8) 0.0006(8) -0.0156(7) -0.0195(7)
C53 0.0386(9) 0.0395(9) 0.0373(8) -0.0013(7) -0.0082(7) -0.0027(7)
C54 0.0350(8) 0.0425(9) 0.0392(8) -0.0040(7) -0.0083(7) -0.0062(7)
C55 0.0323(8) 0.0373(8) 0.0471(9) 0.0008(7) -0.0124(7) -0.0079(7)
C56 0.0402(9) 0.0274(8) 0.0577(10) 0.0007(7) -0.0165(7) -0.0024(7)
C57 0.0395(9) 0.0322(9) 0.0548(10) -0.0015(7) -0.0146(8) 0.0034(8)
C58 0.0448(10) 0.0472(11) 0.0720(13) -0.0090(9) -0.0159(9) 0.0022(10)
C59 0.0414(11) 0.0584(13) 0.0841(15) -0.0119(10) -0.0119(10) 0.0080(12)
C60 0.0371(11) 0.0612(13) 0.0594(13) -0.0026(10) 0.0058(10) 0.0100(11)
C61 0.0418(10) 0.0483(10) 0.0440(10) 0.0019(9) 0.0003(9) 0.0021(9)
C62 0.0343(9) 0.0366(9) 0.0436(9) 0.0014(8) -0.0084(7) 0.0042(8)
C63 0.0500(10) 0.0736(10) 0.0544(9) -0.0183(8) 0.0016(8) -0.0350(7)
C64 0.0840(17) 0.1195(16) 0.133(2) -0.0556(13) 0.0311(16) -0.0665(13)
C65 0.0393(8) 0.0444(9) 0.0508(9) -0.0022(7) -0.0164(7) -0.0157(7)
C66 0.0555(13) 0.0763(13) 0.0817(14) 0.0219(11) -0.0111(11) -0.0353(10)
C67 0.0423(9) 0.0364(8) 0.0733(11) -0.0058(7) -0.0204(8) -0.0106(8)
C68 0.0452(10) 0.0633(11) 0.0767(12) 0.0088(9) -0.0240(8) -0.0254(9)
C69 0.0438(10) 0.0686(12) 0.0813(12) 0.0087(9) -0.0307(8) -0.0244(9)
C70 0.0401(8) 0.0381(8) 0.0832(10) -0.0065(6) -0.0286(7) -0.0201(7)
C71 0.0608(11) 0.0321(8) 0.0899(12) 0.0039(8) -0.0339(8) -0.0227(7)
C72 0.0621(11) 0.0341(9) 0.0815(12) 0.0037(8) -0.0320(9) -0.0158(8)
C73 0.0372(8) 0.0333(7) 0.0852(10) -0.0029(6) -0.0304(6) -0.0236(6)
C74 0.0352(8) 0.0420(8) 0.0816(11) -0.0011(7) -0.0224(7) -0.0224(7)
C75 0.0418(8) 0.0408(8) 0.0776(10) 0.0036(7) -0.0330(7) -0.0233(7)
C76 0.0444(8) 0.0448(8) 0.0720(8) 0.0023(6) -0.0307(6) -0.0323(6)
C77 0.0555(10) 0.0469(8) 0.0870(10) 0.0120(8) -0.0336(8) -0.0395(7)
C78 0.0564(10) 0.0364(8) 0.0875(10) 0.0067(7) -0.0382(7) -0.0287(7)
C79 0.365(5) 0.219(6) 0.111(3) -0.187(4) -0.164(3) 0.063(3)
C80 0.092(4) 0.139(4) 0.107(3) 0.005(3) -0.019(3) -0.081(2)
C81 0.088(3) 0.224(8) 0.103(4) -0.045(4) -0.041(3) -0.022(4)
C82 0.461(12) 0.266(8) 0.064(4) -0.214(6) -0.047(5) -0.023(4)
C83 0.175(4) 0.175(5) 0.077(3) -0.107(3) -0.055(2) 0.000(3)
C84 0.153(4) 0.170(6) 0.237(5) 0.011(4) -0.135(3) -0.080(4)
C79' 0.233(7) 0.192(10) 0.686(16) 0.000(6) -0.303(6) -0.106(9)
C80' 0.276(8) 0.214(8) 0.109(4) 0.135(6) -0.116(4) -0.050(5)
C81' 0.103(5) 0.227(5) 0.212(4) -0.004(4) -0.022(4) -0.175(3)
C82' 0.220(5) 0.245(6) 0.098(3) -0.147(4) -0.085(3) 0.013(4)
C83' 0.237(9) 0.221(9) 0.232(12) -0.140(6) -0.001(9) -0.030(8)
C84' 0.166(6) 0.170(5) 0.138(4) -0.010(4) -0.065(3) -0.092(3)
C85 0.057(2) 0.081(3) 0.060(2) 0.009(2) -0.0272(16) -0.0316(17)
C86 0.136(4) 0.060(3) 0.202(6) -0.018(3) -0.071(4) -0.036(3)
C87 0.097(3) 0.104(3) 0.069(2) 0.035(3) -0.037(2) -0.046(2)
C88 0.188(5) 0.206(6) 0.279(5) 0.064(4) -0.168(3) -0.160(3)
C89 0.221(3) 0.049(2) 0.146(3) -0.039(2) -0.1412(19) 0.0016(19)
C90 0.068(4) 0.093(3) 0.273(7) 0.001(3) 0.045(4) -0.101(3)
C85' 0.077(4) 0.081(4) 0.147(6) 0.020(3) 0.006(4) 0.004(4)
C86' 0.083(4) 0.165(6) 0.055(3) 0.021(4) -0.005(3) -0.020(3)
C87' 0.058(3) 0.085(3) 0.129(4) 0.016(2) 0.002(3) -0.061(2)
C88' 0.093(5) 0.462(13) 0.168(6) 0.114(6) 0.055(5) 0.212(6)
C89' 0.095(4) 0.166(5) 0.061(3) 0.043(4) -0.017(3) -0.043(3)
C90' 0.042(2) 0.124(3) 0.087(2) -0.004(2) -0.0130(17) -0.0690(17)
C91 0.094(3) 0.095(2) 0.179(4) 0.016(2) -0.030(3) -0.070(2)
Cl1 0.0765(6) 0.0929(6) 0.1375(8) -0.0137(5) -0.0219(5) -0.0406(5)
Cl2 0.1312(8) 0.1206(6) 0.1140(6) -0.0427(5) 0.0004(6) -0.0731(4)
C91' 0.036(4) 0.318(7) 0.239(6) 0.003(5) -0.006(4) -0.243(4)
Cl1' 0.290(4) 0.180(2) 0.209(3) -0.140(2) 0.090(3) -0.107(2)
Cl2' 0.0604(13) 0.350(4) 0.209(2) -0.0067(17) -0.0428(12) -0.1729(18)

loop_
_atom_type_symbol
_atom_type_description
_atom_type_scat_dispersion_real
_atom_type_scat_dispersion_imag
_atom_type_scat_source
C C 0.0033 0.0016 'International Tables Vol C Tables 4.2.6.8 and 6.1.1.4'
H H 0.0000 0.0000 'International Tables Vol C Tables 4.2.6.8 and 6.1.1.4'
O O 0.0106 0.0060 'International Tables Vol C Tables 4.2.6.8 and 6.1.1.4'
Cl Cl 0.1484 0.1585 'International Tables Vol C Tables 4.2.6.8 and 6.1.1.4'

loop_
_geom_angle_atom_site_label_1
_geom_angle_atom_site_label_2
_geom_angle_atom_site_label_3
_geom_angle
C13 O2 C14 115.33(15)
C11 O4 C12 116.53(14)
C37 O6 C38 115.42(18)
C39 O8 C40 116.15(14)
C63 O10 C64 111.48(18)
C65 O12 C66 114.36(14)
C2 C1 C10 118.74(16)
C2 C1 C76 116.49(16)
C10 C1 C76 123.29(17)
C1 C2 C3 121.02(16)
C1 C2 C11 119.59(15)
C3 C2 C11 118.47(18)
C4 C3 C2 121.27(19)
C4 C3 C13 121.63(16)
C2 C3 C13 116.44(15)
C3 C4 C5 118.48(16)
C3 C4 C15 117.59(19)
C5 C4 C15 122.33(16)
C10 C5 C6 118.7(2)
C10 C5 C4 119.90(16)
C6 C5 C4 121.41(17)
C7 C6 C5 120.16(19)
C6 C7 C8 120.93(19)
C9 C8 C7 120.2(2)
C8 C9 C10 121.11(19)
C5 C10 C1 119.64(19)
C5 C10 C9 118.90(16)
C1 C10 C9 121.46(16)
O3 C11 O4 124.10(18)
O3 C11 C2 125.74(17)
O4 C11 C2 110.13(14)
O1 C13 O2 124.2(2)
O1 C13 C3 125.1(2)
O2 C13 C3 110.65(15)
C20 C15 C16 117.3(2)
C20 C15 C4 123.36(17)
C16 C15 C4 117.28(16)
C17 C16 C15 121.07(19)
C16 C17 C18 121.55(18)
C17 C18 C19 116.5(2)
C17 C18 C21 117.52(17)
C19 C18 C21 123.8(2)
C20 C19 C18 121.1(2)
C19 C20 C15 120.87(18)
C22 C21 C26 116.5(2)
C22 C21 C18 122.9(2)
C26 C21 C18 118.34(17)
C23 C22 C21 120.85(19)
C24 C23 C22 121.08(17)
C23 C24 C25 117.47(19)
C23 C24 C27 124.18(15)
C25 C24 C27 116.63(16)
C26 C25 C24 120.35(19)
C25 C26 C21 121.64(17)
C28 C27 C36 118.61(16)
C28 C27 C24 117.34(18)
C36 C27 C24 122.58(15)
C27 C28 C29 121.10(18)
C27 C28 C37 120.78(16)
C29 C28 C37 117.00(14)
C30 C29 C28 120.94(15)
C30 C29 C39 121.82(15)
C28 C29 C39 116.73(17)
C29 C30 C31 119.10(15)
C29 C30 C41 117.44(15)
C31 C30 C41 122.71(17)
C32 C31 C30 122.21(16)
C32 C31 C36 118.14(15)
C30 C31 C36 119.65(18)
C33 C32 C31 121.02(18)
C32 C33 C34 120.6(2)
C35 C34 C33 120.30(18)
C34 C35 C36 121.15(19)
C35 C36 C27 121.46(17)
C35 C36 C31 118.73(19)
C27 C36 C31 119.81(15)
O5 C37 O6 124.7(2)
O5 C37 C28 122.78(17)
O6 C37 C28 112.53(16)
O7 C39 O8 124.38(16)
O7 C39 C29 125.18(16)
O8 C39 C29 110.42(13)
C42 C41 C46 117.78(15)
C42 C41 C30 123.09(15)
C46 C41 C30 117.28(15)
C43 C42 C41 120.92(16)
C42 C43 C44 120.85(17)
C45 C44 C43 116.78(15)
C45 C44 C47 119.03(16)
C43 C44 C47 122.04(17)
C46 C45 C44 121.61(16)
C45 C46 C41 120.14(16)
C48 C47 C52 116.86(18)
C48 C47 C44 117.06(16)
C52 C47 C44 124.35(19)
C49 C48 C47 121.60(17)
C48 C49 C50 120.7(2)
C51 C50 C49 117.62(19)
C51 C50 C53 124.18(16)
C49 C50 C53 116.30(19)
C52 C51 C50 120.88(17)
C51 C52 C47 121.2(2)
C54 C53 C62 118.53(19)
C54 C53 C50 118.64(16)
C62 C53 C50 121.41(16)
C53 C54 C55 121.02(18)
C53 C54 C63 122.74(19)
C55 C54 C63 116.01(16)
C56 C55 C54 121.28(16)
C56 C55 C65 121.79(19)
C54 C55 C65 115.60(16)
C55 C56 C57 117.8(2)
C55 C56 C67 118.96(16)
C57 C56 C67 120.74(18)
C62 C57 C58 117.77(18)
C62 C57 C56 120.09(18)
C58 C57 C56 122.1(2)
C59 C58 C57 121.5(2)
C58 C59 C60 120.1(2)
C61 C60 C59 120.8(2)
C60 C61 C62 120.6(2)
C61 C62 C57 119.26(18)
C61 C62 C53 121.2(2)
C57 C62 C53 119.50(16)
O9 C63 O10 124.5(2)
O9 C63 C54 122.03(17)
O10 C63 C54 113.45(17)
O11 C65 O12 124.16(16)
O11 C65 C55 123.75(16)
O12 C65 C55 112.04(14)
C68 C67 C72 116.4(2)
C68 C67 C56 115.88(18)
C72 C67 C56 125.83(19)
C69 C68 C67 121.5(2)
C68 C69 C70 121.66(19)
C71 C70 C69 115.25(19)
C71 C70 C73 123.15(17)
C69 C70 C73 120.57(16)
C72 C71 C70 122.37(19)
C71 C72 C67 120.71(18)
C78 C73 C74 116.35(17)
C78 C73 C70 122.59(15)
C74 C73 C70 120.17(16)
C75 C74 C73 121.58(17)
C74 C75 C76 121.14(16)
C77 C76 C75 117.25(15)
C77 C76 C1 124.17(16)
C75 C76 C1 115.72(15)
C78 C77 C76 120.67(17)
C77 C78 C73 121.73(16)
C80 C79 C84 106.0(5)
C79 C80 C81 99.0(4)
C80 C81 C82 112.0(4)
C83 C82 C81 101.5(5)
C82 C83 C84 102.1(5)
C83 C84 C79 103.0(4)
C80' C79' C84' 104.0(5)
C79' C80' C81' 105.9(6)
C80' C81' C82' 100.0(5)
C83' C82' C81' 108.5(5)
C82' C83' C84' 95.6(5)
C83' C84' C79' 114.2(6)
C90 C85 C86 109.3(4)
C87 C86 C85 111.4(3)
C88 C87 C86 106.0(4)
C87 C88 C89 106.9(5)
C90 C89 C88 109.9(4)
C89 C90 C85 107.1(4)
C90' C85' C86' 106.4(4)
C87' C86' C85' 100.2(4)
C86' C87' C88' 97.8(5)
C87' C88' C89' 96.9(4)
C90' C89' C88' 96.3(5)
C85' C90' C89' 99.7(4)
Cl1 C91 Cl2 115.9(2)
Cl1' C91' Cl2' 101.0(4)

loop_
_geom_bond_atom_site_label_1
_geom_bond_atom_site_label_2
_geom_bond_distance
O1 C13 1.189(2)
O2 C13 1.320(2)
O2 C14 1.450(3)
O3 C11 1.187(2)
O4 C11 1.330(2)
O4 C12 1.448(2)
O5 C37 1.196(2)
O6 C37 1.319(2)
O6 C38 1.456(3)
O7 C39 1.1955(19)
O8 C39 1.324(2)
O8 C40 1.459(2)
O9 C63 1.213(2)
O10 C63 1.303(2)
O10 C64 1.463(3)
O11 C65 1.198(2)
O12 C65 1.327(2)
O12 C66 1.456(3)
C1 C2 1.389(3)
C1 C10 1.419(2)
C1 C76 1.484(2)
C2 C3 1.403(2)
C2 C11 1.498(3)
C3 C4 1.372(2)
C3 C13 1.510(3)
C4 C5 1.436(3)
C4 C15 1.494(3)
C5 C10 1.414(2)
C5 C6 1.418(3)
C6 C7 1.375(3)
C7 C8 1.391(3)
C8 C9 1.354(3)
C9 C10 1.419(3)
C15 C20 1.387(3)
C15 C16 1.392(3)
C16 C17 1.374(3)
C17 C18 1.394(3)
C18 C19 1.397(3)
C18 C21 1.481(3)
C19 C20 1.387(3)
C21 C22 1.401(3)
C21 C26 1.402(3)
C22 C23 1.390(3)
C23 C24 1.388(3)
C24 C25 1.402(2)
C24 C27 1.495(3)
C25 C26 1.381(3)
C27 C28 1.381(2)
C27 C36 1.427(3)
C28 C29 1.422(2)
C28 C37 1.503(3)
C29 C30 1.376(3)
C29 C39 1.508(2)
C30 C31 1.427(2)
C30 C41 1.491(2)
C31 C32 1.422(3)
C31 C36 1.428(2)
C32 C33 1.365(2)
C33 C34 1.395(3)
C34 C35 1.364(3)
C35 C36 1.415(2)
C41 C42 1.389(2)
C41 C46 1.397(2)
C42 C43 1.374(2)
C43 C44 1.404(2)
C44 C45 1.392(2)
C44 C47 1.479(2)
C45 C46 1.376(2)
C47 C48 1.394(3)
C47 C52 1.396(3)
C48 C49 1.375(3)
C49 C50 1.396(2)
C50 C51 1.387(3)
C50 C53 1.489(3)
C51 C52 1.383(3)
C53 C54 1.378(2)
C53 C62 1.431(3)
C54 C55 1.415(3)
C54 C63 1.497(3)
C55 C56 1.379(3)
C55 C65 1.502(2)
C56 C57 1.433(3)
C56 C67 1.494(3)
C57 C62 1.419(3)
C57 C58 1.420(3)
C58 C59 1.364(3)
C59 C60 1.392(4)
C60 C61 1.361(3)
C61 C62 1.417(3)
C67 C68 1.384(3)
C67 C72 1.387(3)
C68 C69 1.372(3)
C69 C70 1.394(3)
C70 C71 1.383(3)
C70 C73 1.479(3)
C71 C72 1.378(3)
C73 C78 1.392(3)
C73 C74 1.394(2)
C74 C75 1.369(2)
C75 C76 1.393(2)
C76 C77 1.389(2)
C77 C78 1.379(3)
C79 C80 1.519(7)
C79 C84 1.556(6)
C80 C81 1.541(6)
C81 C82 1.547(6)
C82 C83 1.534(7)
C83 C84 1.544(6)
C79' C80' 1.531(7)
C79' C84' 1.552(6)
C80' C81' 1.542(6)
C81' C82' 1.548(6)
C82' C83' 1.542(7)
C83' C84' 1.546(6)
C85 C90 1.528(6)
C85 C86 1.545(5)
C86 C87 1.521(5)
C87 C88 1.494(6)
C88 C89 1.524(5)
C89 C90 1.509(5)
C85' C90' 1.518(5)
C85' C86' 1.537(6)
C86' C87' 1.518(6)
C87' C88' 1.550(6)
C88' C89' 1.554(6)
C89' C90' 1.520(6)
C91 Cl1 1.722(4)
C91 Cl2 1.735(4)
C91' Cl1' 1.710(6)
C91' Cl2' 1.745(5)
